data_7103233
loop_
_publ_author_name
'Yang, Xiaoping'
'Jones, Richard A'
'Wong, Wai-Kwok'

_publ_section_title
;
 Anion dependant self-assembly and the first X-ray structure of a
 neutral homoleptic lanthanide salen complex Tb4(salen)6.
;
_journal_issue 28
_journal_name_full 'Chemical communications (Cambridge, England)'
_journal_page_first 3266
_journal_page_last 3268
_journal_paper_doi 10.1039/b803901a
_journal_year 2008
_chemical_formula_sum 'C50 H52 Cl2 N6 O8 Tb2'
_chemical_formula_weight 1253.72
_chemical_name_systematic
;
?
;
_space_group_IT_number 14
_symmetry_cell_setting monoclinic
_symmetry_space_group_name_Hall '-P 2ybc'
_symmetry_space_group_name_H-M 'P 1 21/c 1'
_atom_sites_solution_hydrogens geom
_atom_sites_solution_primary direct
_atom_sites_solution_secondary difmap
_audit_creation_method SHELXL-97
_cell_angle_alpha 90.00
_cell_angle_beta 103.71(3)
_cell_angle_gamma 90.00
_cell_formula_units_Z 2
_cell_length_a 13.122(3)
_cell_length_b 10.038(2)
_cell_length_c 19.478(4)
_cell_measurement_reflns_used CCD
_cell_measurement_temperature 153(2)
_cell_volume 2492.6(9)
_computing_cell_refinement 'Collect software, Nonius B.V. 1998'
_computing_data_collection 'Collect software, Nonius B.V. 1998'
_computing_data_reduction
;
DENZO and Scalepack (Otwinoski and Minor, 1997)
;
_computing_molecular_graphics 'XL SHELXTL/PC, Siemens Analytical'
_computing_structure_refinement 'XL SHELXTL/PC, Siemens Analytical'
_computing_structure_solution
;
SIR97 - Altomare A., Burla M.C., Camalli M., Cascarano G.L., Giacovazzo
C.,
Guagliardi A., Moliterni A.G.G., Polidori G.,Spagna R.
;
_diffrn_ambient_temperature 153(2)
_diffrn_measured_fraction_theta_full 0.998
_diffrn_measured_fraction_theta_max 0.998
_diffrn_measurement_device_type CCD
_diffrn_measurement_method \w-scans
_diffrn_radiation_monochromator graphite
_diffrn_radiation_source 'fine-focus sealed tube'
_diffrn_radiation_type MoK\a
_diffrn_radiation_wavelength 0.71073
_diffrn_reflns_av_R_equivalents 0.0216
_diffrn_reflns_av_sigmaI/netI 0.0358
_diffrn_reflns_limit_h_max 15
_diffrn_reflns_limit_h_min -15
_diffrn_reflns_limit_k_max 10
_diffrn_reflns_limit_k_min -11
_diffrn_reflns_limit_l_max 23
_diffrn_reflns_limit_l_min -23
_diffrn_reflns_number 7324
_diffrn_reflns_theta_full 25.02
_diffrn_reflns_theta_max 25.02
_diffrn_reflns_theta_min 2.94
_exptl_absorpt_coefficient_mu 2.980
_exptl_absorpt_correction_T_max 0.8185
_exptl_absorpt_correction_T_min 0.6471
_exptl_absorpt_correction_type gaussian
_exptl_absorpt_process_details
;
Absorption correction given as Gaussian
;
_exptl_crystal_colour Yellow
_exptl_crystal_density_diffrn 1.670
_exptl_crystal_density_method 'not measured'
_exptl_crystal_description Block
_exptl_crystal_F_000 1244
_exptl_crystal_size_max 0.16
_exptl_crystal_size_mid 0.12
_exptl_crystal_size_min 0.07
_refine_diff_density_max 1.447
_refine_diff_density_min -0.892
_refine_diff_density_rms 0.139
_refine_ls_extinction_coef 0.0049(2)
_refine_ls_extinction_method SHELXL
_refine_ls_goodness_of_fit_ref 1.159
_refine_ls_hydrogen_treatment constr
_refine_ls_matrix_type full
_refine_ls_number_parameters 307
_refine_ls_number_reflns 4399
_refine_ls_number_restraints 0
_refine_ls_restrained_S_all 1.159
_refine_ls_R_factor_all 0.0359
_refine_ls_R_factor_gt 0.0274
_refine_ls_shift/su_max 0.001
_refine_ls_shift/su_mean 0.000
_refine_ls_structure_factor_coef Fsqd
_refine_ls_weighting_details 'calc w=1/[\s^2^(Fo^2^)+(0.0638P)^2^+1.2517P] where P=(Fo^2^+2Fc^2^)/3'
_refine_ls_weighting_scheme calc
_refine_ls_wR_factor_gt 0.0670
_refine_ls_wR_factor_ref 0.0865
_reflns_number_gt 3796
_reflns_number_total 4399
_reflns_threshold_expression >2sigma(I)
_cod_data_source_file b803901a.txt
_cod_data_source_block complex-3
_cod_depositor_comments
;
The following automatic conversions were performed:
'_symmetry_cell_setting' value 'Monoclinic' changed to 'monoclinic'
according to '/home/saulius/struct/CIF-dictionaries/cif_core.dic'
dictionary named 'cif_core.dic' version 2.4.1 from
2010-06-29.

'_exptl_absorpt_correction_type' value 'Gaussian' changed to
'gaussian' according to
'/home/saulius/struct/CIF-dictionaries/cif_core.dic' dictionary named
'cif_core.dic' version 2.4.1 from 2010-06-29.

Automatic conversion script
Id: cif_fix_enum 1527 2010-12-29 10:47:43Z saulius 
;
_cod_original_sg_symbol_H-M P2(1)/c
_cod_database_code 7103233

loop_
_symmetry_equiv_pos_as_xyz
'x, y, z'
'-x, y+1/2, -z+1/2'
'-x, -y, -z'
'x, -y-1/2, z-1/2'

loop_
_atom_site_label
_atom_site_type_symbol
_atom_site_fract_x
_atom_site_fract_y
_atom_site_fract_z
_atom_site_U_iso_or_equiv
_atom_site_adp_type
_atom_site_occupancy
_atom_site_symmetry_multiplicity
_atom_site_calc_flag
_atom_site_refinement_flags
_atom_site_disorder_assembly
_atom_site_disorder_group
Tb1 Tb 0.655316(16) 0.808861(19) 0.211423(10) 0.01773(10) Uani 1 1 d . . .
Cl1 Cl 0.54177(9) 0.87155(12) 0.30270(6) 0.0304(3) Uani 1 1 d . . .
N1 N 0.7447(3) 1.0234(4) 0.2455(2) 0.0298(9) Uani 1 1 d . . .
N2 N 0.5681(3) 0.9925(4) 0.1341(2) 0.0261(9) Uani 1 1 d . . .
O1 O 0.8105(3) 0.7613(4) 0.27784(18) 0.0335(8) Uani 1 1 d . . .
O2 O 0.5128(3) 0.7188(3) 0.14043(17) 0.0290(7) Uani 1 1 d . . .
O1' O 0.7206(3) 0.7745(4) 0.11838(17) 0.0331(8) Uani 1 1 d . . .
H1L H 0.6752 0.7204 0.1005 0.050 Uiso 1 1 calc R . .
N1' N 0.5949(3) 0.6410(4) 0.0132(2) 0.0268(9) Uani 1 1 d . . .
C1 C 0.9038(4) 0.8114(5) 0.3008(3) 0.0288(11) Uani 1 1 d . . .
C2 C 0.9913(4) 0.7278(6) 0.3230(3) 0.0366(12) Uani 1 1 d . . .
H2A H 0.9821 0.6359 0.3204 0.044 Uiso 1 1 calc R . .
C3 C 1.0903(5) 0.7786(7) 0.3486(3) 0.0501(16) Uani 1 1 d . . .
H3A H 1.1473 0.7213 0.3621 0.060 Uiso 1 1 calc R . .
C4 C 1.1054(5) 0.9159(8) 0.3543(3) 0.0585(18) Uani 1 1 d . . .
H4A H 1.1721 0.9497 0.3733 0.070 Uiso 1 1 calc R . .
C5 C 1.0241(4) 1.0002(6) 0.3325(3) 0.0465(14) Uani 1 1 d . . .
H5A H 1.0354 1.0917 0.3358 0.056 Uiso 1 1 calc R . .
C6 C 0.9229(4) 0.9509(5) 0.3050(3) 0.0321(11) Uani 1 1 d . . .
C7 C 0.8406(4) 1.0471(5) 0.2791(2) 0.0331(12) Uani 1 1 d . . .
H7A H 0.8587 1.1363 0.2876 0.040 Uiso 1 1 calc R . .
C8 C 0.6770(4) 1.1379(5) 0.2195(3) 0.0326(12) Uani 1 1 d . . .
H8A H 0.7180 1.2192 0.2262 0.039 Uiso 1 1 calc R . .
H8B H 0.6228 1.1457 0.2456 0.039 Uiso 1 1 calc R . .
C9 C 0.6276(4) 1.1174(5) 0.1420(3) 0.0333(12) Uani 1 1 d . . .
H9A H 0.5813 1.1912 0.1239 0.040 Uiso 1 1 calc R . .
H9B H 0.6816 1.1128 0.1156 0.040 Uiso 1 1 calc R . .
C10 C 0.4797(4) 0.9943(5) 0.0894(3) 0.0301(11) Uani 1 1 d . . .
H10A H 0.4626 1.0725 0.0636 0.036 Uiso 1 1 calc R . .
C11 C 0.4033(4) 0.8883(5) 0.0746(2) 0.0309(11) Uani 1 1 d . . .
C12 C 0.3045(4) 0.9210(6) 0.0326(3) 0.0413(13) Uani 1 1 d . . .
H12A H 0.2944 1.0046 0.0114 0.050 Uiso 1 1 calc R . .
C13 C 0.2216(4) 0.8326(6) 0.0218(3) 0.0443(14) Uani 1 1 d . . .
H13A H 0.1567 0.8561 -0.0067 0.053 Uiso 1 1 calc R . .
C14 C 0.2360(4) 0.7084(6) 0.0537(3) 0.0414(14) Uani 1 1 d . . .
H14A H 0.1803 0.6488 0.0475 0.050 Uiso 1 1 calc R . .
C15 C 0.3340(4) 0.6731(5) 0.0951(3) 0.0318(12) Uani 1 1 d . . .
H15A H 0.3423 0.5901 0.1169 0.038 Uiso 1 1 calc R . .
C16 C 0.4208(4) 0.7588(5) 0.1050(2) 0.0268(10) Uani 1 1 d . . .
C1' C 0.7895(4) 0.7822(5) 0.0807(2) 0.0249(10) Uani 1 1 d . . .
C2' C 0.8863(4) 0.8492(5) 0.1050(3) 0.0339(12) Uani 1 1 d . . .
H2'A H 0.9025 0.8882 0.1496 0.041 Uiso 1 1 calc R . .
C3' C 0.9560(5) 0.8568(7) 0.0629(3) 0.0499(16) Uani 1 1 d . . .
H3'A H 1.0191 0.9017 0.0795 0.060 Uiso 1 1 calc R . .
C4' C 0.9357(5) 0.7992(7) -0.0045(3) 0.060(2) Uani 1 1 d . . .
H4'A H 0.9846 0.8050 -0.0320 0.072 Uiso 1 1 calc R . .
C5' C 0.8433(5) 0.7349(7) -0.0289(3) 0.0482(15) Uani 1 1 d . . .
H5'A H 0.8289 0.6974 -0.0738 0.058 Uiso 1 1 calc R . .
C6' C 0.7688(4) 0.7237(5) 0.0122(3) 0.0309(11) Uani 1 1 d . . .
C7' C 0.6727(4) 0.6566(5) -0.0173(3) 0.0302(11) Uani 1 1 d . . .
H7'A H 0.6647 0.6207 -0.0622 0.036 Uiso 1 1 calc R . .
C8' C 0.5006(4) 0.5658(5) -0.0200(2) 0.0279(10) Uani 1 1 d . . .
H8'A H 0.5002 0.5477 -0.0690 0.042 Uiso 1 1 calc R . .
H8'B H 0.4386 0.6176 -0.0188 0.042 Uiso 1 1 calc R . .
O3 O 0.6466(3) 0.5815(3) 0.2403(2) 0.0372(8) Uani 1 1 d . . .
H3B H 0.5879 0.5795 0.2481 0.045 Uiso 1 1 calc R . .
C17 C 0.7162(5) 0.4986(6) 0.2906(3) 0.0474(15) Uani 1 1 d . . .
H17A H 0.6874 0.4106 0.2894 0.071 Uiso 1 1 calc R . .
H17B H 0.7247 0.5354 0.3371 0.071 Uiso 1 1 calc R . .
H17C H 0.7832 0.4946 0.2788 0.071 Uiso 1 1 calc R . .

loop_
_atom_site_aniso_label
_atom_site_aniso_U_11
_atom_site_aniso_U_22
_atom_site_aniso_U_33
_atom_site_aniso_U_23
_atom_site_aniso_U_13
_atom_site_aniso_U_12
Tb1 0.01850(15) 0.01765(14) 0.01734(14) -0.00125(8) 0.00485(9) 0.00048(8)
Cl1 0.0325(7) 0.0325(6) 0.0292(6) -0.0032(5) 0.0129(5) 0.0013(5)
N1 0.037(3) 0.024(2) 0.030(2) -0.0031(18) 0.0108(19) -0.0032(18)
N2 0.026(2) 0.026(2) 0.026(2) 0.0013(17) 0.0075(18) -0.0006(17)
O1 0.0253(19) 0.0336(19) 0.039(2) -0.0005(17) 0.0017(15) -0.0025(17)
O2 0.0253(19) 0.0291(17) 0.0308(18) -0.0025(15) 0.0031(15) -0.0005(15)
O1' 0.033(2) 0.0386(19) 0.0306(18) -0.0105(16) 0.0138(16) -0.0068(16)
N1' 0.027(2) 0.028(2) 0.026(2) -0.0014(18) 0.0063(17) -0.0053(18)
C1 0.028(3) 0.040(3) 0.019(2) -0.001(2) 0.006(2) 0.003(2)
C2 0.031(3) 0.045(3) 0.031(3) 0.000(2) 0.002(2) 0.006(3)
C3 0.028(3) 0.081(5) 0.041(3) 0.000(3) 0.008(3) 0.016(3)
C4 0.035(4) 0.080(5) 0.054(4) -0.003(4) -0.003(3) -0.008(3)
C5 0.032(3) 0.051(4) 0.051(3) -0.002(3) 0.000(3) -0.012(3)
C6 0.028(3) 0.039(3) 0.028(3) -0.001(2) 0.004(2) -0.002(2)
C7 0.036(3) 0.032(3) 0.031(3) -0.005(2) 0.008(2) -0.010(2)
C8 0.039(3) 0.024(3) 0.036(3) -0.001(2) 0.012(2) 0.002(2)
C9 0.037(3) 0.026(3) 0.038(3) 0.005(2) 0.009(2) -0.001(2)
C10 0.031(3) 0.028(3) 0.030(3) 0.007(2) 0.006(2) 0.004(2)
C11 0.030(3) 0.036(3) 0.026(2) 0.003(2) 0.005(2) 0.001(2)
C12 0.033(3) 0.050(3) 0.036(3) 0.007(3) 0.000(2) 0.005(3)
C13 0.025(3) 0.064(4) 0.038(3) -0.001(3) -0.004(2) 0.006(3)
C14 0.025(3) 0.057(4) 0.042(3) -0.008(3) 0.008(3) -0.005(3)
C15 0.033(3) 0.035(3) 0.029(3) -0.003(2) 0.010(2) -0.003(2)
C16 0.022(3) 0.035(3) 0.024(2) -0.005(2) 0.007(2) -0.001(2)
C1' 0.025(3) 0.025(2) 0.026(2) 0.003(2) 0.009(2) 0.003(2)
C2' 0.035(3) 0.037(3) 0.030(3) -0.002(2) 0.007(2) -0.006(2)
C3' 0.034(3) 0.072(4) 0.043(3) -0.007(3) 0.009(3) -0.022(3)
C4' 0.041(4) 0.105(6) 0.041(3) -0.017(3) 0.022(3) -0.032(4)
C5' 0.046(4) 0.072(4) 0.032(3) -0.015(3) 0.021(3) -0.016(3)
C6' 0.028(3) 0.040(3) 0.026(3) -0.002(2) 0.009(2) -0.004(2)
C7' 0.038(3) 0.030(3) 0.023(2) -0.002(2) 0.010(2) -0.002(2)
C8' 0.028(3) 0.033(3) 0.022(2) -0.003(2) 0.006(2) -0.006(2)
O3 0.0261(19) 0.0226(17) 0.058(2) 0.0105(17) 0.0006(17) 0.0004(15)
C17 0.052(4) 0.038(3) 0.050(4) 0.012(3) 0.009(3) 0.002(3)

loop_
_atom_type_symbol
_atom_type_description
_atom_type_scat_dispersion_real
_atom_type_scat_dispersion_imag
_atom_type_scat_source
C C 0.0033 0.0016 'International Tables Vol C Tables 4.2.6.8 and 6.1.1.4'
H H 0.0000 0.0000 'International Tables Vol C Tables 4.2.6.8 and 6.1.1.4'
N N 0.0061 0.0033 'International Tables Vol C Tables 4.2.6.8 and 6.1.1.4'
O O 0.0106 0.0060 'International Tables Vol C Tables 4.2.6.8 and 6.1.1.4'
Cl Cl 0.1484 0.1585 'International Tables Vol C Tables 4.2.6.8 and 6.1.1.4'
Tb Tb -0.1723 4.1537 'International Tables Vol C Tables 4.2.6.8 and 6.1.1.4'

loop_
_geom_angle_atom_site_label_1
_geom_angle_atom_site_label_2
_geom_angle_atom_site_label_3
_geom_angle
_geom_angle_site_symmetry_1
_geom_angle_site_symmetry_3
_geom_angle_publ_flag
O1 Tb1 O1' 87.92(13) . . ?
O1 Tb1 O2 143.23(13) . . ?
O1' Tb1 O2 81.93(13) . . ?
O1 Tb1 O3 74.88(12) . . ?
O1' Tb1 O3 95.47(13) . . ?
O2 Tb1 O3 71.08(12) . . ?
O1 Tb1 N1 73.47(14) . . ?
O1' Tb1 N1 96.03(13) . . ?
O2 Tb1 N1 142.55(13) . . ?
O3 Tb1 N1 145.79(13) . . ?
O1 Tb1 N2 138.66(13) . . ?
O1' Tb1 N2 80.26(13) . . ?
O2 Tb1 N2 74.18(12) . . ?
O3 Tb1 N2 145.25(12) . . ?
N1 Tb1 N2 68.66(13) . . ?
O1 Tb1 Cl1 104.31(10) . . ?
O1' Tb1 Cl1 167.53(10) . . ?
O2 Tb1 Cl1 89.42(9) . . ?
O3 Tb1 Cl1 90.15(10) . . ?
N1 Tb1 Cl1 85.37(9) . . ?
N2 Tb1 Cl1 88.78(9) . . ?
C7 N1 C8 117.8(4) . . ?
C7 N1 Tb1 129.7(3) . . ?
C8 N1 Tb1 112.4(3) . . ?
C10 N2 C9 115.8(4) . . ?
C10 N2 Tb1 129.7(3) . . ?
C9 N2 Tb1 114.5(3) . . ?
C1 O1 Tb1 141.8(3) . . ?
C16 O2 Tb1 137.4(3) . . ?
C1' O1' Tb1 156.2(3) . . ?
C1' O1' H1L 109.5 . . ?
Tb1 O1' H1L 93.9 . . ?
C7' N1' C8' 122.1(4) . . ?
O1 C1 C2 120.6(5) . . ?
O1 C1 C6 122.7(5) . . ?
C2 C1 C6 116.7(5) . . ?
C3 C2 C1 121.5(6) . . ?
C3 C2 H2A 119.2 . . ?
C1 C2 H2A 119.2 . . ?
C2 C3 C4 120.0(6) . . ?
C2 C3 H3A 120.0 . . ?
C4 C3 H3A 120.0 . . ?
C5 C4 C3 120.6(6) . . ?
C5 C4 H4A 119.7 . . ?
C3 C4 H4A 119.7 . . ?
C4 C5 C6 120.4(6) . . ?
C4 C5 H5A 119.8 . . ?
C6 C5 H5A 119.8 . . ?
C5 C6 C1 120.6(5) . . ?
C5 C6 C7 117.4(5) . . ?
C1 C6 C7 122.0(5) . . ?
N1 C7 C6 127.5(5) . . ?
N1 C7 H7A 116.3 . . ?
C6 C7 H7A 116.3 . . ?
N1 C8 C9 108.6(4) . . ?
N1 C8 H8A 110.0 . . ?
C9 C8 H8A 110.0 . . ?
N1 C8 H8B 110.0 . . ?
C9 C8 H8B 110.0 . . ?
H8A C8 H8B 108.3 . . ?
N2 C9 C8 108.2(4) . . ?
N2 C9 H9A 110.1 . . ?
C8 C9 H9A 110.1 . . ?
N2 C9 H9B 110.1 . . ?
C8 C9 H9B 110.1 . . ?
H9A C9 H9B 108.4 . . ?
N2 C10 C11 127.1(5) . . ?
N2 C10 H10A 116.5 . . ?
C11 C10 H10A 116.5 . . ?
C12 C11 C16 119.5(5) . . ?
C12 C11 C10 116.6(5) . . ?
C16 C11 C10 123.6(4) . . ?
C13 C12 C11 121.7(5) . . ?
C13 C12 H12A 119.1 . . ?
C11 C12 H12A 119.1 . . ?
C12 C13 C14 119.4(5) . . ?
C12 C13 H13A 120.3 . . ?
C14 C13 H13A 120.3 . . ?
C13 C14 C15 119.8(5) . . ?
C13 C14 H14A 120.1 . . ?
C15 C14 H14A 120.1 . . ?
C14 C15 C16 122.1(5) . . ?
C14 C15 H15A 119.0 . . ?
C16 C15 H15A 119.0 . . ?
O2 C16 C15 120.2(5) . . ?
O2 C16 C11 122.6(4) . . ?
C15 C16 C11 117.2(5) . . ?
O1' C1' C2' 122.1(4) . . ?
O1' C1' C6' 120.2(4) . . ?
C2' C1' C6' 117.7(4) . . ?
C3' C2' C1' 120.1(5) . . ?
C3' C2' H2'A 120.0 . . ?
C1' C2' H2'A 120.0 . . ?
C2' C3' C4' 122.2(5) . . ?
C2' C3' H3'A 118.9 . . ?
C4' C3' H3'A 118.9 . . ?
C5' C4' C3' 118.7(5) . . ?
C5' C4' H4'A 120.6 . . ?
C3' C4' H4'A 120.6 . . ?
C4' C5' C6' 121.6(5) . . ?
C4' C5' H5'A 119.2 . . ?
C6' C5' H5'A 119.2 . . ?
C5' C6' C1' 119.7(5) . . ?
C5' C6' C7' 118.5(5) . . ?
C1' C6' C7' 121.7(4) . . ?
N1' C7' C6' 125.9(4) . . ?
N1' C7' H7'A 117.1 . . ?
C6' C7' H7'A 117.1 . . ?
N1' C8' C8' 109.2(5) . 3_665 ?
N1' C8' H8'A 109.8 . . ?
C8' C8' H8'A 109.8 3_665 . ?
N1' C8' H8'B 109.8 . . ?
C8' C8' H8'B 109.8 3_665 . ?
H8'A C8' H8'B 108.3 . . ?
C17 O3 Tb1 131.6(3) . . ?
C17 O3 H3B 109.5 . . ?
Tb1 O3 H3B 99.8 . . ?
O3 C17 H17A 109.5 . . ?
O3 C17 H17B 109.5 . . ?
H17A C17 H17B 109.5 . . ?
O3 C17 H17C 109.5 . . ?
H17A C17 H17C 109.5 . . ?
H17B C17 H17C 109.5 . . ?

loop_
_geom_bond_atom_site_label_1
_geom_bond_atom_site_label_2
_geom_bond_distance
_geom_bond_site_symmetry_2
_geom_bond_publ_flag
Tb1 O1 2.191(4) . ?
Tb1 O1' 2.207(3) . ?
Tb1 O2 2.237(3) . ?
Tb1 O3 2.360(3) . ?
Tb1 N1 2.467(4) . ?
Tb1 N2 2.482(4) . ?
Tb1 Cl1 2.6518(13) . ?
N1 C7 1.296(6) . ?
N1 C8 1.467(6) . ?
N2 C10 1.274(6) . ?
N2 C9 1.465(6) . ?
O1 C1 1.301(7) . ?
O2 C16 1.304(6) . ?
O1' C1' 1.295(6) . ?
O1' H1L 0.8200 . ?
N1' C7' 1.307(6) . ?
N1' C8' 1.463(6) . ?
C1 C2 1.406(7) . ?
C1 C6 1.421(7) . ?
C2 C3 1.374(8) . ?
C2 H2A 0.9300 . ?
C3 C4 1.393(10) . ?
C3 H3A 0.9300 . ?
C4 C5 1.349(9) . ?
C4 H4A 0.9300 . ?
C5 C6 1.399(7) . ?
C5 H5A 0.9300 . ?
C6 C7 1.448(7) . ?
C7 H7A 0.9300 . ?
C8 C9 1.510(7) . ?
C8 H8A 0.9700 . ?
C8 H8B 0.9700 . ?
C9 H9A 0.9700 . ?
C9 H9B 0.9700 . ?
C10 C11 1.444(7) . ?
C10 H10A 0.9300 . ?
C11 C12 1.398(7) . ?
C11 C16 1.424(7) . ?
C12 C13 1.382(8) . ?
C12 H12A 0.9300 . ?
C13 C14 1.386(8) . ?
C13 H13A 0.9300 . ?
C14 C15 1.393(8) . ?
C14 H14A 0.9300 . ?
C15 C16 1.403(7) . ?
C15 H15A 0.9300 . ?
C1' C2' 1.417(7) . ?
C1' C6' 1.424(7) . ?
C2' C3' 1.368(8) . ?
C2' H2'A 0.9300 . ?
C3' C4' 1.400(8) . ?
C3' H3'A 0.9300 . ?
C4' C5' 1.356(8) . ?
C4' H4'A 0.9300 . ?
C5' C6' 1.406(7) . ?
C5' H5'A 0.9300 . ?
C6' C7' 1.424(7) . ?
C7' H7'A 0.9300 . ?
C8' C8' 1.536(9) 3_665 ?
C8' H8'A 0.9700 . ?
C8' H8'B 0.9700 . ?
O3 C17 1.436(6) . ?
O3 H3B 0.8200 . ?
C17 H17A 0.9600 . ?
C17 H17B 0.9600 . ?
C17 H17C 0.9600 . ?
